data_8102670
loop_
_publ_author_name
'Xiang-Yun Liu'
'Yan-Hua Zhang'

_publ_section_title
;
 Crystal structure of
 catena-poly[cis-bis(1-phenyltetrazole-kN4)-di(m-chloro)copper(II)],
 Cu(C7H6N4)2Cl2
;
_journal_issue 2
_journal_name_full 'Zeitschrift f\"ur Kristallographie - New Crystal Structures'
_journal_page_first 293
_journal_volume 225
_journal_year 2010
_chemical_formula_moiety 'C14 H12 Cl2 Cu N8'
_chemical_formula_sum 'C14 H12 Cl2 Cu N8'
_chemical_formula_weight 426.76
_chemical_name_systematic
;
lex
;
_space_group_IT_number 2
_symmetry_cell_setting triclinic
_symmetry_space_group_name_Hall '-P 1'
_symmetry_space_group_name_H-M 'P -1'
_atom_sites_solution_hydrogens geom
_atom_sites_solution_primary direct
_atom_sites_solution_secondary difmap
_audit_creation_method SHELXL-97
_audit_update_record
;
2010-02-04 # Formatted by publCIF
;
_cell_angle_alpha 98.017(7)
_cell_angle_beta 106.880(4)
_cell_angle_gamma 94.806(6)
_cell_formula_units_Z 2
_cell_length_a 7.387(5)
_cell_length_b 11.544(7)
_cell_length_c 12.517(8)
_cell_measurement_reflns_used 1729
_cell_measurement_temperature 293(2)
_cell_measurement_theta_max 27.4758
_cell_measurement_theta_min 2.2678
_cell_volume 1002.7(11)
_computing_cell_refinement CrystalClear
_computing_data_collection 'CrystalClear (Rigaku, 2000)'
_computing_data_reduction CrystalClear
_computing_molecular_graphics 'SHELXL-97 (Sheldrick, 1997)'
_computing_publication_material 'SHELXL-97 (Sheldrick, 1997)'
_computing_structure_refinement 'SHELXL-97 (Sheldrick, 1997)[6]'
_computing_structure_solution 'SHELXS-97 (Sheldrick, 1990)[5]'
_diffrn_ambient_temperature 293(2)
_diffrn_measured_fraction_theta_full 0.975
_diffrn_measured_fraction_theta_max 0.975
_diffrn_measurement_device_type 'Rigaku Mercury CCD area-detector'
_diffrn_measurement_method \w
_diffrn_radiation_monochromator graphite
_diffrn_radiation_source 'fine-focus sealed tube'
_diffrn_radiation_type MoK\a
_diffrn_radiation_wavelength 0.71073
_diffrn_reflns_av_R_equivalents 0.0455
_diffrn_reflns_av_sigmaI/netI 0.0852
_diffrn_reflns_limit_h_max 9
_diffrn_reflns_limit_h_min -9
_diffrn_reflns_limit_k_max 10
_diffrn_reflns_limit_k_min -14
_diffrn_reflns_limit_l_max 16
_diffrn_reflns_limit_l_min -15
_diffrn_reflns_number 7718
_diffrn_reflns_theta_full 27.46
_diffrn_reflns_theta_max 27.46
_diffrn_reflns_theta_min 3.45
_exptl_absorpt_coefficient_mu 1.369
_exptl_absorpt_correction_T_max 0.9347
_exptl_absorpt_correction_T_min 0.7437
_exptl_absorpt_correction_type multi-scan
_exptl_absorpt_process_details '(CrystalClear; Rigaku, 2000)'
_exptl_crystal_colour Green
_exptl_crystal_density_diffrn 1.413
_exptl_crystal_density_method 'not measured'
_exptl_crystal_description Prism
_exptl_crystal_F_000 430
_exptl_crystal_size_max 0.28
_exptl_crystal_size_mid 0.09
_exptl_crystal_size_min 0.06
_refine_diff_density_max 0.732
_refine_diff_density_min -0.551
_refine_diff_density_rms 0.120
_refine_ls_extinction_method none
_refine_ls_goodness_of_fit_ref 1.070
_refine_ls_hydrogen_treatment mixed
_refine_ls_matrix_type full
_refine_ls_number_parameters 232
_refine_ls_number_reflns 4477
_refine_ls_number_restraints 0
_refine_ls_restrained_S_all 1.070
_refine_ls_R_factor_all 0.1290
_refine_ls_R_factor_gt 0.0674
_refine_ls_shift/su_max 0.000
_refine_ls_shift/su_mean 0.000
_refine_ls_structure_factor_coef Fsqd
_refine_ls_weighting_details 'calc w=1/[\s^2^(Fo^2^)+(0.1294P)^2^+0.0000P] where P=(Fo^2^+2Fc^2^)/3'
_refine_ls_weighting_scheme calc
_refine_ls_wR_factor_gt 0.2138
_refine_ls_wR_factor_ref 0.2540
_reflns_number_gt 2322
_reflns_number_total 4477
_reflns_threshold_expression >2sigma(I)
_cod_data_source_file 1267-2925.cff
_cod_data_source_block lex_0m
_cod_depositor_comments
;
The following automatic conversions were performed:
'_exptl_absorpt_correction_type' value 'Multi-scan' changed to
'multi-scan' according to
'/home/saulius/struct/CIF-dictionaries/cif_core.dic' dictionary named
'cif_core.dic' version 2.4.1 from 2010-06-29.

Automatic conversion script
Id: cif_fix_enum 1555 2011-01-17 13:19:09Z saulius 
;
_cod_original_sg_symbol_H-M P-1
_cod_database_code 8102670

loop_
_symmetry_equiv_pos_as_xyz
'x, y, z'
'-x, -y, -z'

loop_
_atom_site_label
_atom_site_type_symbol
_atom_site_fract_x
_atom_site_fract_y
_atom_site_fract_z
_atom_site_U_iso_or_equiv
_atom_site_adp_type
_atom_site_occupancy
_atom_site_symmetry_multiplicity
_atom_site_calc_flag
_atom_site_refinement_flags
_atom_site_disorder_assembly
_atom_site_disorder_group
Cu1 Cu 0.27829(11) 0.98221(7) 0.55774(7) 0.0491(3) Uani 1 1 d . . .
Cl1 Cl 0.3206(2) 0.92579(13) 0.38576(14) 0.0464(4) Uani 1 1 d . . .
Cl2 Cl 0.1266(2) 1.13845(14) 0.50483(17) 0.0546(5) Uani 1 1 d . . .
N1 N 0.3647(7) 0.8300(5) 0.6079(5) 0.0500(13) Uani 1 1 d . . .
N2 N 0.2773(9) 0.7691(6) 0.6681(7) 0.074(2) Uani 1 1 d . . .
N3 N 0.3551(9) 0.6758(6) 0.6871(6) 0.071(2) Uani 1 1 d . . .
N4 N 0.4947(7) 0.6746(4) 0.6383(5) 0.0480(13) Uani 1 1 d . . .
N5 N 0.2835(8) 1.0388(5) 0.7191(5) 0.0536(14) Uani 1 1 d . . .
N6 N 0.4436(10) 1.0485(8) 0.8100(7) 0.094(3) Uani 1 1 d . . .
N7 N 0.4043(9) 1.0860(8) 0.9011(7) 0.094(3) Uani 1 1 d . . .
N8 N 0.2190(7) 1.1007(5) 0.8710(5) 0.0547(14) Uani 1 1 d . . .
C1 C 0.4971(9) 0.7685(6) 0.5890(6) 0.0466(15) Uani 1 1 d . . .
C2 C 0.7845(9) 0.5966(6) 0.6250(7) 0.0592(19) Uani 1 1 d . . .
H2 H 0.8287 0.6687 0.6104 0.071 Uiso 1 1 calc R . .
C3 C 0.8926(11) 0.5044(7) 0.6282(8) 0.071(2) Uani 1 1 d . . .
H3 H 1.0097 0.5135 0.6145 0.085 Uiso 1 1 calc R . .
C4 C 0.8268(13) 0.4000(7) 0.6515(8) 0.080(3) Uani 1 1 d . . .
H4 H 0.9014 0.3389 0.6543 0.096 Uiso 1 1 calc R . .
C5 C 0.6555(13) 0.3824(7) 0.6708(8) 0.079(2) Uani 1 1 d . . .
H5 H 0.6120 0.3108 0.6866 0.094 Uiso 1 1 calc R . .
C6 C 0.5472(11) 0.4764(6) 0.6659(7) 0.067(2) Uani 1 1 d . . .
H6 H 0.4290 0.4670 0.6783 0.080 Uiso 1 1 calc R . .
C7 C 0.6109(9) 0.5800(5) 0.6436(6) 0.0478(15) Uani 1 1 d . . .
C8 C 0.1500(10) 1.0710(6) 0.7614(7) 0.0559(18) Uani 1 1 d . . .
C9 C 0.1299(10) 1.1370(6) 0.9542(7) 0.0598(19) Uani 1 1 d . . .
C10 C 0.2034(12) 1.1155(8) 1.0604(7) 0.074(2) Uani 1 1 d . . .
H10 H 0.3136 1.0795 1.0793 0.089 Uiso 1 1 calc R . .
C11 C 0.1110(16) 1.1485(9) 1.1440(9) 0.103(3) Uani 1 1 d . . .
H11 H 0.1570 1.1330 1.2173 0.124 Uiso 1 1 calc R . .
C12 C -0.0533(16) 1.2056(11) 1.1101(11) 0.120(5) Uani 1 1 d . . .
H12 H -0.1096 1.2342 1.1642 0.144 Uiso 1 1 calc R . .
C13 C -0.1298(15) 1.2198(11) 1.0032(11) 0.113(4) Uani 1 1 d . . .
H13 H -0.2451 1.2502 0.9816 0.135 Uiso 1 1 calc R . .
C14 C -0.0349(12) 1.1885(9) 0.9242(8) 0.088(3) Uani 1 1 d . . .
H14 H -0.0834 1.2025 0.8505 0.105 Uiso 1 1 calc R . .
H1 H 0.583(12) 0.786(8) 0.545(8) 0.105 Uiso 1 1 d . . .
H8 H 0.018(13) 1.060(7) 0.706(8) 0.105 Uiso 1 1 d . . .

loop_
_atom_site_aniso_label
_atom_site_aniso_U_11
_atom_site_aniso_U_22
_atom_site_aniso_U_33
_atom_site_aniso_U_23
_atom_site_aniso_U_13
_atom_site_aniso_U_12
Cu1 0.0536(5) 0.0500(5) 0.0543(6) 0.0165(4) 0.0253(4) 0.0219(4)
Cl1 0.0419(7) 0.0517(9) 0.0499(10) 0.0108(7) 0.0179(7) 0.0123(6)
Cl2 0.0494(9) 0.0528(9) 0.0766(13) 0.0262(8) 0.0310(9) 0.0221(7)
N1 0.054(3) 0.052(3) 0.056(4) 0.022(3) 0.027(3) 0.017(2)
N2 0.077(4) 0.080(4) 0.101(6) 0.051(4) 0.060(4) 0.036(3)
N3 0.069(4) 0.073(4) 0.102(6) 0.048(4) 0.051(4) 0.032(3)
N4 0.047(3) 0.041(3) 0.061(4) 0.016(2) 0.021(3) 0.011(2)
N5 0.054(3) 0.061(3) 0.048(4) 0.009(3) 0.015(3) 0.022(3)
N6 0.054(4) 0.167(8) 0.065(5) 0.016(5) 0.018(4) 0.040(4)
N7 0.050(4) 0.171(8) 0.062(5) 0.010(5) 0.019(4) 0.033(4)
N8 0.041(3) 0.075(4) 0.048(4) 0.007(3) 0.013(3) 0.012(3)
C1 0.051(3) 0.047(4) 0.053(4) 0.017(3) 0.026(3) 0.019(3)
C2 0.052(4) 0.039(4) 0.084(6) 0.015(3) 0.015(4) 0.008(3)
C3 0.056(4) 0.060(5) 0.099(7) 0.016(4) 0.019(4) 0.023(3)
C4 0.089(6) 0.058(5) 0.089(7) 0.010(4) 0.014(5) 0.040(4)
C5 0.101(6) 0.049(4) 0.096(7) 0.023(4) 0.039(6) 0.023(4)
C6 0.076(5) 0.056(4) 0.078(6) 0.024(4) 0.031(4) 0.014(4)
C7 0.049(3) 0.042(3) 0.051(4) 0.013(3) 0.009(3) 0.012(3)
C8 0.043(3) 0.067(5) 0.056(5) 0.004(3) 0.015(3) 0.014(3)
C9 0.049(4) 0.075(5) 0.051(5) -0.001(3) 0.013(3) 0.008(3)
C10 0.065(5) 0.100(6) 0.048(5) 0.000(4) 0.012(4) -0.002(4)
C11 0.109(8) 0.128(9) 0.058(7) -0.020(5) 0.032(6) -0.032(6)
C12 0.073(6) 0.177(12) 0.098(10) -0.046(8) 0.051(7) -0.015(7)
C13 0.083(7) 0.176(11) 0.076(8) -0.022(7) 0.032(6) 0.039(7)
C14 0.072(5) 0.122(8) 0.069(6) -0.004(5) 0.026(5) 0.029(5)

loop_
_atom_type_symbol
_atom_type_description
_atom_type_scat_dispersion_real
_atom_type_scat_dispersion_imag
_atom_type_scat_source
C C 0.0033 0.0016 'International Tables Vol C Tables 4.2.6.8 and 6.1.1.4'
H H 0.0000 0.0000 'International Tables Vol C Tables 4.2.6.8 and 6.1.1.4'
N N 0.0061 0.0033 'International Tables Vol C Tables 4.2.6.8 and 6.1.1.4'
Cl Cl 0.1484 0.1585 'International Tables Vol C Tables 4.2.6.8 and 6.1.1.4'
Cu Cu 0.3201 1.2651 'International Tables Vol C Tables 4.2.6.8 and 6.1.1.4'

loop_
_geom_angle_atom_site_label_1
_geom_angle_atom_site_label_2
_geom_angle_atom_site_label_3
_geom_angle
_geom_angle_site_symmetry_1
_geom_angle_site_symmetry_3
_geom_angle_publ_flag
N5 Cu1 N1 87.6(2) . . ?
N5 Cu1 Cl2 89.13(15) . . ?
N1 Cu1 Cl2 168.93(15) . . ?
N5 Cu1 Cl1 171.45(17) . . ?
N1 Cu1 Cl1 90.68(16) . . ?
Cl2 Cu1 Cl1 94.05(7) . . ?
C1 N1 N2 106.3(5) . . ?
C1 N1 Cu1 131.6(4) . . ?
N2 N1 Cu1 122.0(4) . . ?
N3 N2 N1 110.1(5) . . ?
N2 N3 N4 106.7(5) . . ?
C1 N4 N3 108.6(5) . . ?
C1 N4 C7 130.5(5) . . ?
N3 N4 C7 120.9(5) . . ?
C8 N5 N6 105.4(6) . . ?
C8 N5 Cu1 131.5(5) . . ?
N6 N5 Cu1 123.1(5) . . ?
N7 N6 N5 109.3(6) . . ?
N6 N7 N8 107.3(7) . . ?
C8 N8 N7 107.9(6) . . ?
C8 N8 C9 131.2(6) . . ?
N7 N8 C9 120.8(6) . . ?
N1 C1 N4 108.2(6) . . ?
N1 C1 H1 127(5) . . ?
N4 C1 H1 125(5) . . ?
C7 C2 C3 118.9(7) . . ?
C7 C2 H2 120.6 . . ?
C3 C2 H2 120.6 . . ?
C4 C3 C2 119.7(7) . . ?
C4 C3 H3 120.2 . . ?
C2 C3 H3 120.2 . . ?
C5 C4 C3 122.1(7) . . ?
C5 C4 H4 118.9 . . ?
C3 C4 H4 118.9 . . ?
C4 C5 C6 117.4(7) . . ?
C4 C5 H5 121.3 . . ?
C6 C5 H5 121.3 . . ?
C7 C6 C5 121.1(7) . . ?
C7 C6 H6 119.4 . . ?
C5 C6 H6 119.4 . . ?
C6 C7 C2 120.8(6) . . ?
C6 C7 N4 119.6(6) . . ?
C2 C7 N4 119.6(6) . . ?
N8 C8 N5 110.1(6) . . ?
N8 C8 H8 134(5) . . ?
N5 C8 H8 115(5) . . ?
C10 C9 C14 121.0(8) . . ?
C10 C9 N8 119.3(6) . . ?
C14 C9 N8 119.6(7) . . ?
C9 C10 C11 119.7(8) . . ?
C9 C10 H10 120.1 . . ?
C11 C10 H10 120.1 . . ?
C12 C11 C10 117.1(10) . . ?
C12 C11 H11 121.5 . . ?
C10 C11 H11 121.5 . . ?
C13 C12 C11 122.1(10) . . ?
C13 C12 H12 118.9 . . ?
C11 C12 H12 118.9 . . ?
C12 C13 C14 119.2(10) . . ?
C12 C13 H13 120.4 . . ?
C14 C13 H13 120.4 . . ?
C9 C14 C13 120.6(10) . . ?
C9 C14 H14 119.7 . . ?
C13 C14 H14 119.7 . . ?

loop_
_geom_bond_atom_site_label_1
_geom_bond_atom_site_label_2
_geom_bond_distance
_geom_bond_site_symmetry_2
_geom_bond_publ_flag
Cu1 N5 2.022(6) . ?
Cu1 N1 2.037(5) . ?
Cu1 Cl2 2.2777(19) . ?
Cu1 Cl1 2.278(2) . ?
N1 C1 1.312(7) . ?
N1 N2 1.354(7) . ?
N2 N3 1.282(8) . ?
N3 N4 1.343(7) . ?
N4 C1 1.322(8) . ?
N4 C7 1.442(7) . ?
N5 C8 1.303(8) . ?
N5 N6 1.367(9) . ?
N6 N7 1.283(10) . ?
N7 N8 1.342(7) . ?
N8 C8 1.302(9) . ?
N8 C9 1.420(9) . ?
C1 H1 0.99(9) . ?
C2 C7 1.371(9) . ?
C2 C3 1.381(9) . ?
C2 H2 0.9300 . ?
C3 C4 1.362(11) . ?
C3 H3 0.9300 . ?
C4 C5 1.360(12) . ?
C4 H4 0.9300 . ?
C5 C6 1.398(10) . ?
C5 H5 0.9300 . ?
C6 C7 1.343(9) . ?
C6 H6 0.9300 . ?
C8 H8 1.00(9) . ?
C9 C10 1.349(10) . ?
C9 C14 1.376(10) . ?
C10 C11 1.432(11) . ?
C10 H10 0.9300 . ?
C11 C12 1.415(15) . ?
C11 H11 0.9300 . ?
C12 C13 1.331(15) . ?
C12 H12 0.9300 . ?
C13 C14 1.396(12) . ?
C13 H13 0.9300 . ?
C14 H14 0.9300 . ?

loop_
_geom_hbond_atom_site_label_D
_geom_hbond_atom_site_label_H
_geom_hbond_atom_site_label_A
_geom_hbond_distance_DH
_geom_hbond_distance_HA
_geom_hbond_distance_DA
_geom_hbond_angle_DHA
_geom_hbond_site_symmetry_A
C1 H1 Cl2 0.99(9) 2.52(9) 3.465(7) 161(8) 2_676
C8 H8 Cl1 1.00(9) 2.46(9) 3.435(7) 163(7) 2_576
